data_4509980
loop_
_publ_author_name
'Hu, Bin'
'Tao, Tao'
'Bin, Zheng-Yang'
'Peng, Yu-Xin'
'Ma, Bin-Bin'
'Huang, Wei'

_publ_section_title
;
 Architectural Diversity for Anion-Mediated Self-Assembly of Four Pairs of
 Silver(I) Polymeric Isomers Having Linear andV-Shaped
 Imidazole/Thiophene/Imidazole Bridging Spacers
;
_journal_issue 1
_journal_name_full 'Crystal Growth &amp; Design'
_journal_page_first 300
_journal_paper_doi 10.1021/cg401581q
_journal_volume 14
_journal_year 2014
_chemical_formula_moiety 'C10 H8 Ag N4 S, Cl O4'
_chemical_formula_sum 'C10 H8 Ag Cl N4 O4 S'
_chemical_formula_weight 423.58
_chemical_name_systematic
; 
 ? 
;
_space_group_IT_number 14
_symmetry_cell_setting monoclinic
_symmetry_space_group_name_Hall '-P 2yn'
_symmetry_space_group_name_H-M 'P 1 21/n 1'
_atom_sites_solution_hydrogens geom
_atom_sites_solution_primary direct
_atom_sites_solution_secondary difmap
_audit_creation_method SHELXL-97
_cell_angle_alpha 90.00
_cell_angle_beta 97.117(2)
_cell_angle_gamma 90.00
_cell_formula_units_Z 4
_cell_length_a 9.3474(11)
_cell_length_b 10.4189(12)
_cell_length_c 14.0975(16)
_cell_measurement_reflns_used 1692
_cell_measurement_temperature 291(2)
_cell_measurement_theta_max 22.209
_cell_measurement_theta_min 2.781
_cell_volume 1362.4(3)
_computing_cell_refinement SMART
_computing_data_collection 'SMART (Bruker 2000)'
_computing_data_reduction 'SAINT (Bruker 2000)'
_computing_molecular_graphics SHELXTL
_computing_publication_material SHELXTL
_computing_structure_refinement SHELXTL
_computing_structure_solution 'SHELXTL (BRUKER 2000)'
_diffrn_ambient_temperature 291(2)
_diffrn_measured_fraction_theta_full 0.996
_diffrn_measured_fraction_theta_max 0.996
_diffrn_measurement_device_type 'Bruker Smart Apex CCD area detector'
_diffrn_measurement_method '\f and \w scans'
_diffrn_radiation_monochromator graphite
_diffrn_radiation_source 'fine-focus sealed tube'
_diffrn_radiation_type MoK\a
_diffrn_radiation_wavelength 0.71073
_diffrn_reflns_av_R_equivalents 0.0511
_diffrn_reflns_av_sigmaI/netI 0.0545
_diffrn_reflns_limit_h_max 9
_diffrn_reflns_limit_h_min -11
_diffrn_reflns_limit_k_max 12
_diffrn_reflns_limit_k_min -11
_diffrn_reflns_limit_l_max 16
_diffrn_reflns_limit_l_min -16
_diffrn_reflns_number 6688
_diffrn_reflns_theta_full 24.99
_diffrn_reflns_theta_max 24.99
_diffrn_reflns_theta_min 2.44
_exptl_absorpt_coefficient_mu 1.849
_exptl_absorpt_correction_T_max 0.8367
_exptl_absorpt_correction_T_min 0.7818
_exptl_absorpt_correction_type multi-scan
_exptl_absorpt_process_details 'SADABS, Bruker(2000)'
_exptl_crystal_colour yellow
_exptl_crystal_density_diffrn 2.065
_exptl_crystal_density_method 'not measured'
_exptl_crystal_description block
_exptl_crystal_F_000 832
_exptl_crystal_size_max 0.14
_exptl_crystal_size_mid 0.12
_exptl_crystal_size_min 0.10
_refine_diff_density_max 0.512
_refine_diff_density_min -0.878
_refine_diff_density_rms 0.120
_refine_ls_extinction_method none
_refine_ls_goodness_of_fit_ref 0.952
_refine_ls_hydrogen_treatment constr
_refine_ls_matrix_type full
_refine_ls_number_parameters 218
_refine_ls_number_reflns 2386
_refine_ls_number_restraints 0
_refine_ls_restrained_S_all 0.952
_refine_ls_R_factor_all 0.0671
_refine_ls_R_factor_gt 0.0411
_refine_ls_shift/su_max 0.000
_refine_ls_shift/su_mean 0.000
_refine_ls_structure_factor_coef Fsqd
_refine_ls_weighting_details 'calc w=1/[\s^2^(Fo^2^)+(0.0698P)^2^+0.0000P] where P=(Fo^2^+2Fc^2^)/3'
_refine_ls_weighting_scheme calc
_refine_ls_wR_factor_gt 0.0965
_refine_ls_wR_factor_ref 0.1268
_reflns_number_gt 1564
_reflns_number_total 2386
_reflns_threshold_expression >2sigma(I)
_cod_data_source_file cg401581q_si_002.cif
_cod_data_source_block 6
_cod_original_sg_symbol_Hall ' -P 2yn'
_cod_original_sg_symbol_H-M 'P 21/n'
_cod_database_code 4509980

loop_
_symmetry_equiv_pos_as_xyz
'x, y, z'
'-x+1/2, y+1/2, -z+1/2'
'-x, -y, -z'
'x-1/2, -y-1/2, z-1/2'

loop_
_atom_site_label
_atom_site_type_symbol
_atom_site_fract_x
_atom_site_fract_y
_atom_site_fract_z
_atom_site_U_iso_or_equiv
_atom_site_adp_type
_atom_site_occupancy
_atom_site_symmetry_multiplicity
_atom_site_calc_flag
_atom_site_refinement_flags
_atom_site_disorder_assembly
_atom_site_disorder_group
Ag1 Ag 0.00446(6) 0.28457(5) 0.43312(3) 0.0702(3) Uani 1 1 d . . .
C1 C 0.0149(6) 0.7289(6) 0.1342(4) 0.0521(15) Uani 1 1 d . . .
H1 H -0.0411 0.7635 0.1780 0.063 Uiso 1 1 calc R . .
C2 C 0.1037(6) 0.6281(5) 0.1534(4) 0.0436(13) Uani 1 1 d . . .
C3 C 0.1795(6) 0.5978(5) 0.0749(4) 0.0400(12) Uani 1 1 d . . .
C4 C 0.1409(6) 0.6758(6) -0.0012(4) 0.0522(15) Uani 1 1 d . . .
H4 H 0.1783 0.6698 -0.0592 0.063 Uiso 1 1 calc R . .
C5 C 0.0626(6) 0.4521(5) 0.2644(4) 0.0458(13) Uani 1 1 d . . .
H5 H 0.0016 0.4033 0.2215 0.055 Uiso 1 1 calc R . .
C6 C 0.1919(7) 0.5180(6) 0.3929(4) 0.0553(16) Uani 1 1 d . . .
H6 H 0.2359 0.5215 0.4558 0.066 Uiso 1 1 calc R . .
C7 C 0.2074(7) 0.6045(6) 0.3258(4) 0.0560(15) Uani 1 1 d . . .
H7 H 0.2629 0.6787 0.3331 0.067 Uiso 1 1 calc R . .
C8 C 0.3044(7) 0.4251(6) 0.0001(4) 0.0521(15) Uani 1 1 d . . .
H8 H 0.2468 0.4271 -0.0586 0.063 Uiso 1 1 calc R . .
C9 C 0.4719(7) 0.3767(6) 0.1134(4) 0.0532(15) Uani 1 1 d . . .
H9 H 0.5522 0.3379 0.1472 0.064 Uiso 1 1 calc R . .
C10 C 0.3908(6) 0.4681(6) 0.1479(4) 0.0506(14) Uani 1 1 d . . .
H10 H 0.4045 0.5037 0.2088 0.061 Uiso 1 1 calc R . .
Cl1 Cl 0.20927(16) 0.91620(14) 0.80940(10) 0.0516(4) Uani 1 1 d . . .
N1 N 0.1254(5) 0.5632(4) 0.2431(3) 0.0408(10) Uani 1 1 d . . .
N2 N 0.1005(5) 0.4226(5) 0.3550(3) 0.0541(13) Uani 1 1 d . . .
N3 N 0.2831(5) 0.4988(4) 0.0752(3) 0.0420(11) Uani 1 1 d . . .
N4 N 0.4173(5) 0.3494(5) 0.0200(3) 0.0530(12) Uani 1 1 d . . .
S1 S 0.0158(2) 0.78563(16) 0.02286(13) 0.0646(5) Uani 1 1 d . . .
O1 O 0.3227(5) 0.8729(6) 0.8763(4) 0.0949(17) Uani 1 1 d . A .
O2 O 0.119(5) 0.817(2) 0.788(2) 0.191(16) Uani 0.47(3) 1 d P A 1
O3 O 0.241(2) 0.980(2) 0.7280(14) 0.088(7) Uani 0.47(3) 1 d P A 1
O4 O 0.136(5) 1.005(4) 0.8523(15) 0.20(2) Uani 0.47(3) 1 d P A 1
O2' O 0.0747(13) 0.854(2) 0.8179(15) 0.117(9) Uani 0.53(3) 1 d P A 2
O3' O 0.252(3) 0.899(4) 0.7208(14) 0.150(12) Uani 0.53(3) 1 d P A 2
O4' O 0.185(3) 1.040(2) 0.824(3) 0.185(15) Uani 0.53(3) 1 d P A 2

loop_
_atom_site_aniso_label
_atom_site_aniso_U_11
_atom_site_aniso_U_22
_atom_site_aniso_U_33
_atom_site_aniso_U_23
_atom_site_aniso_U_13
_atom_site_aniso_U_12
Ag1 0.0884(5) 0.0639(4) 0.0636(4) 0.0224(2) 0.0304(3) 0.0037(3)
C1 0.046(4) 0.056(4) 0.055(4) 0.006(3) 0.011(3) 0.002(3)
C2 0.049(3) 0.041(3) 0.040(3) 0.007(2) 0.003(3) -0.003(3)
C3 0.037(3) 0.043(3) 0.040(3) 0.005(2) 0.002(2) -0.001(2)
C4 0.052(4) 0.062(4) 0.043(3) 0.007(3) 0.007(3) -0.003(3)
C5 0.047(3) 0.050(3) 0.040(3) 0.006(3) 0.005(3) -0.002(3)
C6 0.066(4) 0.063(4) 0.036(3) 0.004(3) -0.001(3) 0.008(3)
C7 0.067(4) 0.052(3) 0.047(3) -0.004(3) -0.002(3) -0.006(3)
C8 0.067(4) 0.058(4) 0.031(3) -0.007(3) 0.004(3) -0.005(3)
C9 0.059(4) 0.061(4) 0.040(3) -0.003(3) 0.010(3) 0.001(3)
C10 0.052(4) 0.066(4) 0.034(3) -0.005(3) 0.006(3) 0.008(3)
Cl1 0.0538(9) 0.0613(9) 0.0402(8) 0.0096(7) 0.0083(7) 0.0102(8)
N1 0.041(3) 0.044(3) 0.038(2) 0.003(2) 0.009(2) 0.001(2)
N2 0.059(3) 0.058(3) 0.046(3) 0.011(2) 0.012(2) 0.007(3)
N3 0.048(3) 0.047(3) 0.031(2) -0.0011(19) 0.004(2) -0.004(2)
N4 0.064(3) 0.052(3) 0.045(3) -0.007(2) 0.018(3) -0.001(3)
S1 0.0640(11) 0.0655(11) 0.0628(11) 0.0246(8) 0.0017(9) 0.0067(9)
O1 0.064(3) 0.125(4) 0.090(4) 0.039(3) -0.016(3) 0.016(3)
O2 0.31(3) 0.087(13) 0.14(2) 0.040(12) -0.09(2) -0.138(18)
O3 0.075(11) 0.142(16) 0.050(10) 0.036(11) 0.020(7) 0.002(11)
O4 0.28(4) 0.26(4) 0.072(10) 0.008(15) 0.058(16) 0.22(3)
O2' 0.030(7) 0.21(2) 0.109(13) 0.076(13) 0.013(7) 0.005(9)
O3' 0.111(12) 0.29(3) 0.049(8) -0.041(16) 0.017(7) 0.07(2)
O4' 0.17(2) 0.071(10) 0.29(4) -0.059(15) -0.08(2) 0.037(11)

loop_
_atom_type_symbol
_atom_type_description
_atom_type_scat_dispersion_real
_atom_type_scat_dispersion_imag
_atom_type_scat_source
C C 0.0033 0.0016 'International Tables Vol C Tables 4.2.6.8 and 6.1.1.4'
H H 0.0000 0.0000 'International Tables Vol C Tables 4.2.6.8 and 6.1.1.4'
N N 0.0061 0.0033 'International Tables Vol C Tables 4.2.6.8 and 6.1.1.4'
O O 0.0106 0.0060 'International Tables Vol C Tables 4.2.6.8 and 6.1.1.4'
S S 0.1246 0.1234 'International Tables Vol C Tables 4.2.6.8 and 6.1.1.4'
Cl Cl 0.1484 0.1585 'International Tables Vol C Tables 4.2.6.8 and 6.1.1.4'
Ag Ag -0.8971 1.1015 'International Tables Vol C Tables 4.2.6.8 and 6.1.1.4'

loop_
_geom_angle_atom_site_label_1
_geom_angle_atom_site_label_2
_geom_angle_atom_site_label_3
_geom_angle
_geom_angle_site_symmetry_3
N2 Ag1 N4 176.0(2) 4_566
C2 C1 S1 112.9(5) .
C2 C1 H1 123.6 .
S1 C1 H1 123.6 .
C1 C2 C3 111.8(5) .
C1 C2 N1 124.4(5) .
C3 C2 N1 123.7(5) .
C4 C3 N3 123.6(5) .
C4 C3 C2 111.9(5) .
N3 C3 C2 124.6(4) .
C3 C4 S1 111.5(4) .
C3 C4 H4 124.2 .
S1 C4 H4 124.2 .
N2 C5 N1 110.1(5) .
N2 C5 H5 124.9 .
N1 C5 H5 124.9 .
C7 C6 N2 109.3(5) .
C7 C6 H6 125.3 .
N2 C6 H6 125.3 .
C6 C7 N1 107.0(5) .
C6 C7 H7 126.5 .
N1 C7 H7 126.5 .
N4 C8 N3 111.5(5) .
N4 C8 H8 124.2 .
N3 C8 H8 124.2 .
C10 C9 N4 109.3(5) .
C10 C9 H9 125.3 .
N4 C9 H9 125.3 .
C9 C10 N3 106.7(5) .
C9 C10 H10 126.6 .
N3 C10 H10 126.6 .
O4' Cl1 O2 132(2) .
O4 Cl1 O2 107(2) .
O4' Cl1 O3' 110.3(17) .
O4 Cl1 O3' 136.5(17) .
O2 Cl1 O3' 86.5(16) .
O4' Cl1 O3 74.1(15) .
O4 Cl1 O3 102.4(15) .
O2 Cl1 O3 111.9(14) .
O4' Cl1 O1 109.5(11) .
O4 Cl1 O1 107.8(13) .
O2 Cl1 O1 107.6(13) .
O3' Cl1 O1 106.7(11) .
O3 Cl1 O1 119.3(9) .
O4' Cl1 O2' 104.8(15) .
O4 Cl1 O2' 76.7(19) .
O3' Cl1 O2' 112.1(14) .
O3 Cl1 O2' 124.3(11) .
O1 Cl1 O2' 113.4(7) .
C5 N1 C7 106.9(4) .
C5 N1 C2 126.0(5) .
C7 N1 C2 127.1(4) .
C5 N2 C6 106.7(5) .
C5 N2 Ag1 126.3(4) .
C6 N2 Ag1 125.6(4) .
C8 N3 C10 106.7(5) .
C8 N3 C3 125.7(5) .
C10 N3 C3 127.3(4) .
C8 N4 C9 105.7(5) .
C8 N4 Ag1 129.4(4) 4_665
C9 N4 Ag1 124.8(4) 4_665
C1 S1 C4 91.9(3) .

loop_
_geom_bond_atom_site_label_1
_geom_bond_atom_site_label_2
_geom_bond_distance
_geom_bond_site_symmetry_2
Ag1 N2 2.082(5) .
Ag1 N4 2.088(5) 4_566
C1 C2 1.345(7) .
C1 S1 1.679(6) .
C1 H1 0.9300 .
C2 C3 1.422(7) .
C2 N1 1.426(6) .
C3 C4 1.359(7) .
C3 N3 1.414(6) .
C4 S1 1.701(6) .
C4 H4 0.9300 .
C5 N2 1.318(7) .
C5 N1 1.348(6) .
C5 H5 0.9300 .
C6 C7 1.327(8) .
C6 N2 1.375(7) .
C6 H6 0.9300 .
C7 N1 1.383(7) .
C7 H7 0.9300 .
C8 N4 1.319(7) .
C8 N3 1.342(6) .
C8 H8 0.9300 .
C9 C10 1.345(8) .
C9 N4 1.382(7) .
C9 H9 0.9300 .
C10 N3 1.382(7) .
C10 H10 0.9300 .
Cl1 O4' 1.334(19) .
Cl1 O4 1.344(19) .
Cl1 O2 1.348(16) .
Cl1 O3' 1.370(17) .
Cl1 O3 1.388(15) .
Cl1 O1 1.403(5) .
Cl1 O2' 1.433(15) .
N4 Ag1 2.088(5) 4_665
